data_1532749
loop_
_publ_author_name
'Brouca-Cabarrecq, C.'
'Trombe, J.C.'
'Mohanu, A.'
'Millet, P.'

_publ_section_title
;
 New binuclear vanadium(III) and (IV) squarate species: synthesis,
 structure and characterization of (V (O H) (H2 O)2 (C4 O4))2 * 2(H2 O)
 and (N H4) ((V O)2 (O H) (C4 O4)2 (H2 O)3) * 3(H2 O)
;
_journal_name_full 'Journal of Solid State Chemistry'
_journal_page_first 2575
_journal_page_last 2583
_journal_volume 177
_journal_year 2004
_chemical_formula_sum 'C8 H14 O16 V2'
_chemical_name_systematic '((V (O H) (H2 O)2) (C4 O4))2 (H2 O)2'
_space_group_IT_number 2
_symmetry_space_group_name_Hall '-P 1'
_symmetry_space_group_name_H-M 'P -1'
_cell_angle_alpha 106.904
_cell_angle_beta 94.51
_cell_angle_gamma 113.984
_cell_formula_units_Z 1
_cell_length_a 7.5112
_cell_length_b 7.5603
_cell_length_c 8.2185
_cell_volume 397.508
_citation_journal_id_ASTM JSSCBI
_cod_data_source_file Brouca-Cabarrecq_JSSCBI_2004_1790.cif
_cod_data_source_block C8H14O16V2
_cod_original_cell_volume 397.5084
_cod_database_code 1532749

loop_
_symmetry_equiv_pos_as_xyz
x,y,z
-x,-y,-z

loop_
_atom_site_label
_atom_site_type_symbol
_atom_site_fract_x
_atom_site_fract_y
_atom_site_fract_z
_atom_site_occupancy
_atom_site_U_iso_or_equiv
O5 O-2 0.72538 0.50593 0.84998 1 0.0
O1 O 0.67664 0.8108 0.09713 1 0.0
C1 C 0.74736 0.93118 0.2548 1 0.0
O8 O-2 0.77854 0.38664 0.1353 1 0.0
C2 C 0.67364 0.92331 0.41201 1 0.0
H3 H+1 0.9192 0.146 0.8583 1 0.0
C3 C 0.85426 0.1173 0.51602 1 0.0
H6 H+1 0.8697 0.4943 0.1958 1 0.0
V1 V+3 0.80824 0.8063 0.89496 1 0.0
H5 H+1 0.5382 0.7591 0.651 1 0.0
O6 O-2 0.9258 0.111 -0.04433 1 0.0
H1 H+1 0.6531 0.4104 0.7578 1 0.0
H7 H+1 0.8217 0.2986 0.0976 1 0.0
C4 C 0.92717 0.11788 0.35616 1 0.0
O2 O 0.52368 0.79657 0.44277 1 0.0
O7 O-2 0.55158 0.75215 0.75203 1 0.0
O3 O 0.92131 0.22828 0.67251 1 0.0
O4 O 0.08963 0.2318 0.32651 1 0.0
H4 H+1 0.4502 0.7079 0.7843 1 0.0
H2 H+1 0.7126 0.4523 -0.074 1 0.0
